data_7025138
loop_
_publ_author_name
'Gregor, Lauren C.'
'Chen, Chung-Hsing'
'Fafard, Claudia M.'
'Fan, Lei'
'Guo, Chengyun'
'Foxman, Bruce M.'
'Gusev, Dmitry G.'
'Ozerov, Oleg V.'

_publ_section_title
;
 Heterolytic splitting of H-X bonds at a cationic (PNP)Pd center.
;
_journal_issue 13
_journal_name_full 'Dalton transactions (Cambridge, England : 2003)'
_journal_page_first 3195
_journal_page_last 3202
_journal_paper_doi 10.1039/b925265g
_journal_volume 39
_journal_year 2010
_chemical_formula_moiety 'C35 H47 N1 P2 Pd1'
_chemical_formula_sum 'C35 H47 N P2 Pd'
_chemical_formula_weight 650.11
_space_group_IT_number 2
_symmetry_cell_setting triclinic
_symmetry_space_group_name_Hall '-P 1'
_symmetry_space_group_name_H-M 'P -1'
_atom_sites_solution_hydrogens geom
_atom_sites_solution_primary direct
_audit_creation_date 07-07-08
_audit_creation_method CRYSTALS_ver_12.85
_cell_angle_alpha 80.6324(17)
_cell_angle_beta 78.8425(18)
_cell_angle_gamma 80.3944(17)
_cell_formula_units_Z 2
_cell_length_a 7.4428(3)
_cell_length_b 14.0784(5)
_cell_length_c 16.0196(6)
_cell_measurement_reflns_used 9878
_cell_measurement_temperature 120
_cell_measurement_theta_max 30
_cell_measurement_theta_min 3
_cell_volume 1608.92(11)
_computing_cell_refinement 'SAINT (Siemens ,1995)'
_computing_data_collection 'SMART (Siemens, 1993)'
_computing_data_reduction 'SAINT (Siemens ,1995)'
_computing_molecular_graphics 'CAMERON (Watkin et al., 1996)'
_computing_publication_material 'CRYSTALS (Betteridge et al., 2003)'
_computing_structure_refinement 'CRYSTALS (Betteridge et al., 2003)'
_computing_structure_solution 'SIR92 (Altomare et al., 1994)'
_diffrn_ambient_temperature 120
_diffrn_measured_fraction_theta_full 0.995
_diffrn_measured_fraction_theta_max 0.995
_diffrn_measurement_device_type 'KappaCCD ApexII'
_diffrn_measurement_method '\f & \w scans'
_diffrn_radiation_monochromator graphite
_diffrn_radiation_type 'Mo K\a'
_diffrn_radiation_wavelength 0.71073
_diffrn_reflns_av_R_equivalents 0.000
_diffrn_reflns_limit_h_max 10
_diffrn_reflns_limit_h_min -10
_diffrn_reflns_limit_k_max 19
_diffrn_reflns_limit_k_min -19
_diffrn_reflns_limit_l_max 22
_diffrn_reflns_limit_l_min 0
_diffrn_reflns_number 49214
_diffrn_reflns_theta_full 30.069
_diffrn_reflns_theta_max 30.069
_diffrn_reflns_theta_min 1.308
_diffrn_standards_number 0
_exptl_absorpt_coefficient_mu 0.700
_exptl_absorpt_correction_T_max 0.91
_exptl_absorpt_correction_T_min 0.87
_exptl_absorpt_correction_type multi-scan
_exptl_absorpt_process_details 'DENZO/SCALEPACK (Otwinowski & Minor, 1997)'
_exptl_crystal_colour orange
_exptl_crystal_density_diffrn 1.342
_exptl_crystal_density_method 'not measured'
_exptl_crystal_description prism
_exptl_crystal_F_000 680
_exptl_crystal_size_max 0.28
_exptl_crystal_size_mid 0.20
_exptl_crystal_size_min 0.13
_refine_diff_density_max 2.17
_refine_diff_density_min -1.21
_refine_ls_extinction_method None
_refine_ls_goodness_of_fit_ref 0.9847
_refine_ls_hydrogen_treatment constr
_refine_ls_matrix_type full
_refine_ls_number_parameters 353
_refine_ls_number_reflns 9404
_refine_ls_number_restraints 0
_refine_ls_R_factor_all 0.0504
_refine_ls_R_factor_gt 0.0438
_refine_ls_shift/su_max 0.004126
_refine_ls_structure_factor_coef Fsqd
_refine_ls_weighting_details
;
Method= Modified Sheldrick
w=1/[\s^2^(F^2^) + ( 0.00P)^2^ + 1.31P]
,where P=(max(Fo^2^,0) + 2Fc^2^)/3
;
_refine_ls_weighting_scheme calc
_refine_ls_wR_factor_all 0.1333
_refine_ls_wR_factor_gt 0.1269
_refine_ls_wR_factor_ref 0.1333
_reflns_limit_h_max 10
_reflns_limit_h_min -10
_reflns_limit_k_max 19
_reflns_limit_k_min -19
_reflns_limit_l_max 22
_reflns_limit_l_min 0
_reflns_number_gt 8158
_reflns_number_total 9404
_reflns_threshold_expression I>2.0\s(I)
_oxford_diffrn_Wilson_B_factor 0.00
_oxford_diffrn_Wilson_scale 0.00
_oxford_refine_ls_r_factor_ref 0.0504
_oxford_refine_ls_scale 0.4881(8)
_oxford_reflns_number_all 9404
_oxford_reflns_threshold_expression_ref I>-10.0\s(I)
_oxford_structure_analysis_title 'OZ105_0m in P-1'
_cod_data_source_file b925265g.txt
_cod_data_source_block 3x
_cod_depositor_comments
;
The following automatic conversions were performed:

'_symmetry_cell_setting' value 'Triclinic' changed to 'triclinic'
according to /home/saulius/struct/CIF-dictionaries/cif_core.dic
dictionary named 'cif_core.dic' version 2.4.2 from 2011-04-26.

Automatic conversion script
Id: cif_fix_values 1891 2012-01-12 08:04:46Z andrius 
;
_cod_original_sg_symbol_H-M 'P -1 '
_cod_original_formula_sum 'C35 H47 N1 P2 Pd1'
_cod_database_code 7025138

loop_
_symmetry_equiv_pos_as_xyz
x,y,z
-x,-y,-z

loop_
_atom_site_label
_atom_site_type_symbol
_atom_site_fract_x
_atom_site_fract_y
_atom_site_fract_z
_atom_site_U_iso_or_equiv
_atom_site_occupancy
_atom_site_adp_type
_atom_site_refinement_flags_posn
C1 C 1.0779(4) 0.4070(2) 0.6977(2) 0.0141 1.0000 Uani .
C2 C 1.1419(4) 0.4947(2) 0.6613(2) 0.0164 1.0000 Uani .
C3 C 1.2109(5) 0.5148(2) 0.5745(2) 0.0194 1.0000 Uani .
C4 C 1.2002(5) 0.4449(2) 0.5236(2) 0.0198 1.0000 Uani .
C5 C 1.1374(5) 0.3578(2) 0.5577(2) 0.0172 1.0000 Uani .
C6 C 1.0830(4) 0.3322(2) 0.6467(2) 0.0135 1.0000 Uani .
C7 C 1.0684(4) 0.1595(2) 0.64744(19) 0.0136 1.0000 Uani .
C8 C 1.2119(4) 0.1425(2) 0.5770(2) 0.0157 1.0000 Uani .
C9 C 1.2504(5) 0.0544(2) 0.5446(2) 0.0174 1.0000 Uani .
C10 C 1.1530(5) -0.0237(2) 0.5802(2) 0.0185 1.0000 Uani .
C11 C 1.0163(5) -0.0093(2) 0.6512(2) 0.0165 1.0000 Uani .
C12 C 0.9733(4) 0.0792(2) 0.68463(19) 0.0139 1.0000 Uani .
C13 C 1.2838(6) 0.6089(3) 0.5359(3) 0.0270 1.0000 Uani .
C14 C 1.1967(5) -0.1185(3) 0.5436(2) 0.0238 1.0000 Uani .
C15 C 0.7540(4) 0.4899(2) 0.8041(2) 0.0150 1.0000 Uani .
C16 C 0.6384(5) 0.4966(3) 0.8931(2) 0.0208 1.0000 Uani .
C17 C 0.6351(5) 0.4774(3) 0.7391(2) 0.0213 1.0000 Uani .
C18 C 1.0772(5) 0.4048(2) 0.8864(2) 0.0181 1.0000 Uani .
C19 C 1.1302(5) 0.5062(3) 0.8809(2) 0.0243 1.0000 Uani .
C20 C 1.2454(5) 0.3250(3) 0.8857(3) 0.0267 1.0000 Uani .
C21 C 0.5755(5) 0.1029(2) 0.7594(2) 0.0181 1.0000 Uani .
C22 C 0.5379(5) 0.1950(2) 0.6965(3) 0.0237 1.0000 Uani .
C23 C 0.5378(5) 0.0134(3) 0.7268(3) 0.0250 1.0000 Uani .
C24 C 0.8587(5) -0.0164(2) 0.8572(2) 0.0177 1.0000 Uani .
C25 C 1.0476(5) -0.0190(3) 0.8816(2) 0.0259 1.0000 Uani .
C26 C 0.7073(6) -0.0193(3) 0.9363(2) 0.0249 1.0000 Uani .
C27 C 0.7405(5) 0.2354(2) 0.9285(2) 0.0167 1.0000 Uani .
C28 C 0.6652(5) 0.2377(2) 1.0010(2) 0.0201 1.0000 Uani .
C29 C 0.5753(5) 0.2426(2) 1.0884(2) 0.0196 1.0000 Uani .
C30 C 0.6753(6) 0.2487(3) 1.1526(2) 0.0252 1.0000 Uani .
C31 C 0.5865(7) 0.2548(3) 1.2368(2) 0.0302 1.0000 Uani .
C32 C 0.3971(6) 0.2561(3) 1.2601(2) 0.0282 1.0000 Uani .
C33 C 0.2955(6) 0.2501(2) 1.1968(2) 0.0253 1.0000 Uani .
C34 C 0.3823(5) 0.2430(2) 1.1127(2) 0.0216 1.0000 Uani .
C35 C 0.2995(8) 0.2634(3) 1.3513(3) 0.0395 1.0000 Uani .
Pd1 Pd 0.87398(3) 0.238606(16) 0.808382(14) 0.0107 1.0000 Uani .
P2 P 0.81114(11) 0.09446(6) 0.78253(5) 0.0126 1.0000 Uani .
N5 N 1.0249(4) 0.24443(19) 0.68574(16) 0.0136 1.0000 Uani .
P1 P 0.94671(11) 0.38877(6) 0.80482(5) 0.0123 1.0000 Uani .
H21 H 1.1380 0.5425 0.6974 0.0198 1.0000 Uiso R
H41 H 1.2377 0.4580 0.4632 0.0226 1.0000 Uiso R
H51 H 1.1304 0.3135 0.5199 0.0197 1.0000 Uiso R
H81 H 1.2836 0.1928 0.5512 0.0187 1.0000 Uiso R
H91 H 1.3463 0.0467 0.4966 0.0203 1.0000 Uiso R
H111 H 0.9496 -0.0613 0.6780 0.0197 1.0000 Uiso R
H131 H 1.3777 0.5979 0.4877 0.0309 1.0000 Uiso R
H132 H 1.3337 0.6326 0.5775 0.0309 1.0000 Uiso R
H133 H 1.1858 0.6555 0.5182 0.0309 1.0000 Uiso R
H141 H 1.1702 -0.1703 0.5881 0.0283 1.0000 Uiso R
H142 H 1.3240 -0.1285 0.5188 0.0283 1.0000 Uiso R
H143 H 1.1235 -0.1165 0.5007 0.0283 1.0000 Uiso R
H151 H 0.8049 0.5489 0.7851 0.0178 1.0000 Uiso R
H161 H 0.7154 0.5043 0.9317 0.0246 1.0000 Uiso R
H162 H 0.5439 0.5509 0.8903 0.0246 1.0000 Uiso R
H163 H 0.5838 0.4389 0.9128 0.0246 1.0000 Uiso R
H171 H 0.7109 0.4734 0.6844 0.0255 1.0000 Uiso R
H172 H 0.5406 0.5315 0.7351 0.0255 1.0000 Uiso R
H173 H 0.5806 0.4195 0.7576 0.0255 1.0000 Uiso R
H181 H 0.9996 0.3928 0.9405 0.0223 1.0000 Uiso R
H191 H 1.0223 0.5530 0.8815 0.0309 1.0000 Uiso R
H192 H 1.1869 0.5089 0.9286 0.0309 1.0000 Uiso R
H193 H 1.2143 0.5197 0.8291 0.0309 1.0000 Uiso R
H201 H 1.2059 0.2634 0.8893 0.0318 1.0000 Uiso R
H202 H 1.3034 0.3257 0.9334 0.0318 1.0000 Uiso R
H203 H 1.3308 0.3364 0.8340 0.0318 1.0000 Uiso R
H211 H 0.4918 0.1105 0.8116 0.0218 1.0000 Uiso R
H221 H 0.5625 0.2493 0.7185 0.0293 1.0000 Uiso R
H222 H 0.4122 0.2044 0.6892 0.0293 1.0000 Uiso R
H223 H 0.6158 0.1884 0.6426 0.0293 1.0000 Uiso R
H231 H 0.5622 -0.0426 0.7671 0.0315 1.0000 Uiso R
H232 H 0.4121 0.0215 0.7197 0.0315 1.0000 Uiso R
H233 H 0.6157 0.0055 0.6732 0.0315 1.0000 Uiso R
H241 H 0.8614 -0.0712 0.8292 0.0205 1.0000 Uiso R
H251 H 1.1392 -0.0171 0.8313 0.0299 1.0000 Uiso R
H252 H 1.0462 0.0356 0.9098 0.0299 1.0000 Uiso R
H253 H 1.0752 -0.0771 0.9190 0.0299 1.0000 Uiso R
H261 H 0.5913 -0.0176 0.9192 0.0292 1.0000 Uiso R
H262 H 0.7036 0.0352 0.9648 0.0292 1.0000 Uiso R
H263 H 0.7326 -0.0775 0.9740 0.0292 1.0000 Uiso R
H301 H 0.8053 0.2486 1.1385 0.0292 1.0000 Uiso R
H311 H 0.6575 0.2581 1.2793 0.0358 1.0000 Uiso R
H331 H 0.1655 0.2508 1.2116 0.0284 1.0000 Uiso R
H341 H 0.3107 0.2384 1.0708 0.0252 1.0000 Uiso R
H351 H 0.1771 0.2959 1.3509 0.0453 1.0000 Uiso R
H352 H 0.3649 0.2989 1.3781 0.0453 1.0000 Uiso R
H353 H 0.2955 0.2000 1.3823 0.0453 1.0000 Uiso R

loop_
_atom_site_aniso_label
_atom_site_aniso_U_11
_atom_site_aniso_U_22
_atom_site_aniso_U_33
_atom_site_aniso_U_23
_atom_site_aniso_U_13
_atom_site_aniso_U_12
C1 0.0146(13) 0.0140(13) 0.0133(13) -0.0031(10) -0.0007(10) -0.0017(11)
C2 0.0172(14) 0.0150(13) 0.0173(14) -0.0032(11) -0.0021(11) -0.0030(11)
C3 0.0168(14) 0.0167(14) 0.0214(16) 0.0008(12) 0.0018(12) -0.0022(12)
C4 0.0232(16) 0.0198(15) 0.0136(14) -0.0007(11) 0.0014(12) -0.0021(12)
C5 0.0195(15) 0.0181(14) 0.0117(13) -0.0031(11) 0.0022(11) -0.0007(12)
C6 0.0125(13) 0.0137(13) 0.0135(13) -0.0025(10) -0.0013(10) -0.0002(10)
C7 0.0147(13) 0.0149(13) 0.0113(13) -0.0041(10) -0.0032(10) 0.0009(11)
C8 0.0138(13) 0.0181(14) 0.0150(14) -0.0028(11) -0.0029(11) -0.0008(11)
C9 0.0161(14) 0.0202(15) 0.0146(14) -0.0066(11) -0.0006(11) 0.0030(11)
C10 0.0212(15) 0.0167(14) 0.0183(15) -0.0091(12) -0.0063(12) 0.0052(12)
C11 0.0199(15) 0.0127(13) 0.0167(14) -0.0041(11) -0.0029(11) 0.0006(11)
C12 0.0150(13) 0.0141(13) 0.0115(13) -0.0035(10) -0.0009(10) 0.0008(10)
C13 0.0288(19) 0.0200(16) 0.0284(19) 0.0048(14) 0.0022(15) -0.0089(14)
C14 0.0277(18) 0.0203(16) 0.0228(17) -0.0115(13) -0.0036(14) 0.0058(13)
C15 0.0151(13) 0.0098(12) 0.0196(14) -0.0047(11) -0.0028(11) 0.0024(10)
C16 0.0184(15) 0.0218(15) 0.0213(16) -0.0083(13) 0.0005(12) 0.0007(12)
C17 0.0188(15) 0.0217(15) 0.0232(16) -0.0032(13) -0.0061(13) 0.0009(12)
C18 0.0187(15) 0.0238(15) 0.0135(14) -0.0054(11) -0.0035(11) -0.0039(12)
C19 0.0258(17) 0.0288(18) 0.0227(17) -0.0105(14) -0.0058(14) -0.0072(14)
C20 0.0228(17) 0.0286(18) 0.0282(19) -0.0003(14) -0.0093(14) 0.0002(14)
C21 0.0155(14) 0.0195(14) 0.0196(15) -0.0072(12) -0.0006(11) -0.0016(12)
C22 0.0254(17) 0.0165(15) 0.0314(19) -0.0065(13) -0.0122(15) 0.0025(13)
C23 0.0241(17) 0.0215(16) 0.033(2) -0.0073(14) -0.0099(15) -0.0040(13)
C24 0.0244(16) 0.0132(13) 0.0137(14) -0.0017(11) 0.0001(12) -0.0016(12)
C25 0.0264(18) 0.0265(17) 0.0219(17) 0.0000(14) -0.0054(14) 0.0031(14)
C26 0.0330(19) 0.0216(16) 0.0184(16) -0.0022(13) 0.0023(14) -0.0075(14)
C27 0.0187(14) 0.0135(13) 0.0181(14) -0.0043(11) -0.0026(11) -0.0009(11)
C28 0.0254(17) 0.0146(14) 0.0184(15) -0.0036(11) -0.0013(12) 0.0009(12)
C29 0.0306(18) 0.0101(13) 0.0152(14) -0.0027(11) 0.0019(13) -0.0002(12)
C30 0.034(2) 0.0233(16) 0.0159(15) -0.0042(13) -0.0007(14) 0.0007(14)
C31 0.052(3) 0.0242(17) 0.0134(16) -0.0040(13) -0.0063(16) 0.0000(17)
C32 0.048(2) 0.0166(15) 0.0148(15) -0.0024(12) 0.0052(15) -0.0014(15)
C33 0.0340(19) 0.0147(14) 0.0223(17) -0.0014(12) 0.0064(14) -0.0035(13)
C34 0.0317(18) 0.0128(13) 0.0185(15) -0.0024(11) 0.0014(13) -0.0043(13)
C35 0.065(3) 0.034(2) 0.0148(17) -0.0068(15) 0.0084(18) -0.007(2)
Pd1 0.01323(11) 0.01018(10) 0.00809(10) -0.00259(7) -0.00004(7) -0.00062(7)
P2 0.0146(3) 0.0118(3) 0.0110(3) -0.0030(3) -0.0006(3) -0.0010(3)
N5 0.0164(12) 0.0138(11) 0.0092(11) -0.0034(9) 0.0019(9) -0.0013(9)
P1 0.0142(3) 0.0123(3) 0.0106(3) -0.0037(3) -0.0011(3) -0.0017(3)

loop_
_atom_type_symbol
_atom_type_scat_dispersion_real
_atom_type_scat_dispersion_imag
_atom_type_scat_Cromer_Mann_a1
_atom_type_scat_Cromer_Mann_b1
_atom_type_scat_Cromer_Mann_a2
_atom_type_scat_Cromer_Mann_b2
_atom_type_scat_Cromer_Mann_a3
_atom_type_scat_Cromer_Mann_b3
_atom_type_scat_Cromer_Mann_a4
_atom_type_scat_Cromer_Mann_b4
_atom_type_scat_Cromer_Mann_c
_atom_type_scat_source
C 0.0033 0.0016 2.3100 20.8439 1.0200 10.2075 1.5886 0.5687 0.8650 51.6512 0.2156 'International Tables Vol C 4.2.6.8 and 6.1.1.4'
H 0.0000 0.0000 0.4930 10.5109 0.3229 26.1257 0.1402 3.1424 0.0408 57.7998 0.0030 'International Tables Vol C 4.2.6.8 and 6.1.1.4'
N 0.0061 0.0033 12.2126 0.0057 3.1322 9.8933 2.0125 28.9975 1.1663 0.5826 -11.5290 'International Tables Vol C 4.2.6.8 and 6.1.1.4'
P 0.1023 0.0942 6.4345 1.9067 4.1791 27.1570 1.7800 0.5260 1.4908 68.1645 1.1149 'International Tables Vol C 4.2.6.8 and 6.1.1.4'
Pd -0.9988 1.0072 19.3319 0.6987 15.5017 7.9893 5.2954 25.2052 0.6058 76.8986 5.2659 'International Tables Vol C 4.2.6.8 and 6.1.1.4'

loop_
_geom_angle_atom_site_label_1
_geom_angle_atom_site_label_2
_geom_angle_atom_site_label_3
_geom_angle
_geom_angle_publ_flag
C2 C1 C6 121.0(3) yes
C2 C1 P1 122.9(2) yes
C6 C1 P1 115.2(2) yes
C1 C2 C3 122.6(3) yes
C1 C2 H21 118.7 no
C3 C2 H21 118.7 no
C2 C3 C4 116.1(3) yes
C2 C3 C13 122.3(3) yes
C4 C3 C13 121.5(3) yes
C3 C4 C5 122.5(3) yes
C3 C4 H41 118.8 no
C5 C4 H41 118.8 no
C4 C5 C6 122.1(3) yes
C4 C5 H51 119.0 no
C6 C5 H51 119.0 no
C1 C6 C5 115.2(3) yes
C1 C6 N5 119.4(3) yes
C5 C6 N5 125.2(3) yes
C8 C7 C12 115.6(3) yes
C8 C7 N5 125.4(3) yes
C12 C7 N5 118.8(3) yes
C7 C8 C9 121.7(3) yes
C7 C8 H81 119.1 no
C9 C8 H81 119.1 no
C8 C9 C10 122.4(3) yes
C8 C9 H91 118.8 no
C10 C9 H91 118.8 no
C9 C10 C11 116.6(3) yes
C9 C10 C14 121.4(3) yes
C11 C10 C14 122.0(3) yes
C10 C11 C12 122.2(3) yes
C10 C11 H111 118.9 no
C12 C11 H111 118.9 no
C7 C12 C11 121.5(3) yes
C7 C12 P2 116.1(2) yes
C11 C12 P2 122.2(2) yes
C3 C13 H131 109.4 no
C3 C13 H132 109.5 no
H131 C13 H132 109.5 no
C3 C13 H133 109.5 no
H131 C13 H133 109.5 no
H132 C13 H133 109.5 no
C10 C14 H141 109.4 no
C10 C14 H142 109.5 no
H141 C14 H142 109.5 no
C10 C14 H143 109.5 no
H141 C14 H143 109.5 no
H142 C14 H143 109.5 no
C16 C15 C17 111.4(3) yes
C16 C15 P1 112.2(2) yes
C17 C15 P1 108.7(2) yes
C16 C15 H151 108.1 no
C17 C15 H151 108.1 no
P1 C15 H151 108.1 no
C15 C16 H161 109.4 no
C15 C16 H162 109.5 no
H161 C16 H162 109.5 no
C15 C16 H163 109.5 no
H161 C16 H163 109.5 no
H162 C16 H163 109.5 no
C15 C17 H171 109.4 no
C15 C17 H172 109.5 no
H171 C17 H172 109.5 no
C15 C17 H173 109.5 no
H171 C17 H173 109.5 no
H172 C17 H173 109.5 no
C19 C18 C20 112.4(3) yes
C19 C18 P1 115.8(2) yes
C20 C18 P1 108.4(2) yes
C19 C18 H181 106.6 no
C20 C18 H181 106.6 no
P1 C18 H181 106.6 no
C18 C19 H191 109.4 no
C18 C19 H192 109.5 no
H191 C19 H192 109.5 no
C18 C19 H193 109.5 no
H191 C19 H193 109.5 no
H192 C19 H193 109.5 no
C18 C20 H201 109.4 no
C18 C20 H202 109.5 no
H201 C20 H202 109.5 no
C18 C20 H203 109.5 no
H201 C20 H203 109.5 no
H202 C20 H203 109.5 no
C22 C21 C23 111.4(3) yes
C22 C21 P2 108.6(2) yes
C23 C21 P2 114.4(2) yes
C22 C21 H211 107.4 no
C23 C21 H211 107.4 no
P2 C21 H211 107.4 no
C21 C22 H221 109.4 no
C21 C22 H222 109.5 no
H221 C22 H222 109.5 no
C21 C22 H223 109.4 no
H221 C22 H223 109.5 no
H222 C22 H223 109.5 no
C21 C23 H231 109.4 no
C21 C23 H232 109.5 no
H231 C23 H232 109.5 no
C21 C23 H233 109.5 no
H231 C23 H233 109.5 no
H232 C23 H233 109.5 no
C25 C24 C26 111.2(3) yes
C25 C24 P2 108.8(2) yes
C26 C24 P2 110.3(2) yes
C25 C24 H241 108.8 no
C26 C24 H241 108.8 no
P2 C24 H241 108.8 no
C24 C25 H251 109.5 no
C24 C25 H252 109.5 no
H251 C25 H252 109.5 no
C24 C25 H253 109.5 no
H251 C25 H253 109.5 no
H252 C25 H253 109.5 no
C24 C26 H261 109.5 no
C24 C26 H262 109.5 no
H261 C26 H262 109.5 no
C24 C26 H263 109.5 no
H261 C26 H263 109.5 no
H262 C26 H263 109.5 no
C28 C27 Pd1 176.4(3) yes
C27 C28 C29 178.7(4) yes
C28 C29 C30 121.3(3) yes
C28 C29 C34 121.3(3) yes
C30 C29 C34 117.4(3) yes
C29 C30 C31 120.8(4) yes
C29 C30 H301 119.6 no
C31 C30 H301 119.6 no
C30 C31 C32 121.5(4) yes
C30 C31 H311 119.2 no
C32 C31 H311 119.2 no
C31 C32 C33 118.3(3) yes
C31 C32 C35 121.8(4) yes
C33 C32 C35 119.9(4) yes
C32 C33 C34 120.9(4) yes
C32 C33 H331 119.6 no
C34 C33 H331 119.5 no
C29 C34 C33 121.0(4) yes
C29 C34 H341 119.5 no
C33 C34 H341 119.5 no
C32 C35 H351 109.5 no
C32 C35 H352 109.3 no
H351 C35 H352 109.5 no
C32 C35 H353 109.5 no
H351 C35 H353 109.5 no
H352 C35 H353 109.5 no
C27 Pd1 P2 98.00(9) yes
C27 Pd1 N5 176.79(12) yes
P2 Pd1 N5 84.29(8) yes
C27 Pd1 P1 92.84(9) yes
P2 Pd1 P1 168.39(3) yes
N5 Pd1 P1 85.05(8) yes
C21 P2 C24 108.97(16) yes
C21 P2 C12 108.37(15) yes
C24 P2 C12 106.02(14) yes
C21 P2 Pd1 112.54(11) yes
C24 P2 Pd1 119.93(11) yes
C12 P2 Pd1 99.90(11) yes
C7 N5 C6 123.4(3) yes
C7 N5 Pd1 118.4(2) yes
C6 N5 Pd1 118.1(2) yes
C15 P1 C18 106.71(15) yes
C15 P1 C1 103.36(15) yes
C18 P1 C1 112.06(15) yes
C15 P1 Pd1 116.44(11) yes
C18 P1 Pd1 116.76(11) yes
C1 P1 Pd1 100.65(10) yes

loop_
_geom_bond_atom_site_label_1
_geom_bond_atom_site_label_2
_geom_bond_distance
_geom_bond_publ_flag
C1 C2 1.395(4) yes
C1 C6 1.425(4) yes
C1 P1 1.804(3) yes
C2 C3 1.385(5) yes
C2 H21 0.950 no
C3 C4 1.397(5) yes
C3 C13 1.509(5) yes
C4 C5 1.377(5) yes
C4 H41 0.950 no
C5 C6 1.409(4) yes
C5 H51 0.950 no
C6 N5 1.389(4) yes
C7 C8 1.417(4) yes
C7 C12 1.420(4) yes
C7 N5 1.394(4) yes
C8 C9 1.386(4) yes
C8 H81 0.950 no
C9 C10 1.400(5) yes
C9 H91 0.950 no
C10 C11 1.388(5) yes
C10 C14 1.507(4) yes
C11 C12 1.401(4) yes
C11 H111 0.950 no
C12 P2 1.804(3) yes
C13 H131 0.950 no
C13 H132 0.950 no
C13 H133 0.950 no
C14 H141 0.950 no
C14 H142 0.950 no
C14 H143 0.950 no
C15 C16 1.525(5) yes
C15 C17 1.538(5) yes
C15 P1 1.845(3) yes
C15 H151 0.950 no
C16 H161 0.950 no
C16 H162 0.950 no
C16 H163 0.950 no
C17 H171 0.950 no
C17 H172 0.950 no
C17 H173 0.950 no
C18 C19 1.528(5) yes
C18 C20 1.536(5) yes
C18 P1 1.834(3) yes
C18 H181 0.950 no
C19 H191 0.950 no
C19 H192 0.950 no
C19 H193 0.950 no
C20 H201 0.950 no
C20 H202 0.950 no
C20 H203 0.950 no
C21 C22 1.530(5) yes
C21 C23 1.526(5) yes
C21 P2 1.842(3) yes
C21 H211 0.950 no
C22 H221 0.950 no
C22 H222 0.950 no
C22 H223 0.950 no
C23 H231 0.950 no
C23 H232 0.950 no
C23 H233 0.950 no
C24 C25 1.524(5) yes
C24 C26 1.524(5) yes
C24 P2 1.833(3) yes
C24 H241 0.950 no
C25 H251 0.950 no
C25 H252 0.950 no
C25 H253 0.950 no
C26 H261 0.950 no
C26 H262 0.950 no
C26 H263 0.950 no
C27 C28 1.191(5) yes
C27 Pd1 1.984(3) yes
C28 C29 1.438(5) yes
C29 C30 1.402(5) yes
C29 C34 1.413(5) yes
C30 C31 1.391(5) yes
C30 H301 0.950 no
C31 C32 1.384(6) yes
C31 H311 0.950 no
C32 C33 1.397(6) yes
C32 C35 1.512(5) yes
C33 C34 1.389(5) yes
C33 H331 0.950 no
C34 H341 0.950 no
C35 H351 0.950 no
C35 H352 0.950 no
C35 H353 0.950 no
Pd1 P2 2.2746(8) yes
Pd1 N5 2.062(3) yes
Pd1 P1 2.2574(8) yes

loop_
_oxford_twin_element_scale_factors
0.8408(16)
0.1592(16)
